data_7212084
loop_
_publ_author_name
'Wen, Gui-Lin'
'Wang, Yao-Yu'
'Zhang, Wei-Hong'
'Ren, Chen'
'Liu, Rui-Ting'
'Shi, Qi-Zhen'

_publ_section_title
;
 Self-assembled coordination polymers of V-shaped bis(pyridyl)thiadiazole
 dependent upon the spacer length and flexibility of aliphatic
 dicarboxylate ligands
;
_journal_issue 4
_journal_name_full CrystEngComm
_journal_page_first 1238
_journal_paper_doi 10.1039/b919381m
_journal_volume 12
_journal_year 2010
_chemical_formula_sum 'C17 H14 Cd N4 O5 S'
_chemical_formula_weight 498.78
_chemical_name_systematic
;
?
;
_space_group_IT_number 2
_symmetry_cell_setting triclinic
_symmetry_space_group_name_Hall '-P 1'
_symmetry_space_group_name_H-M 'P -1'
_atom_sites_solution_hydrogens geom
_atom_sites_solution_primary direct
_atom_sites_solution_secondary difmap
_audit_creation_method SHELXL-97
_cell_angle_alpha 87.575(4)
_cell_angle_beta 80.901(4)
_cell_angle_gamma 70.326(3)
_cell_formula_units_Z 2
_cell_length_a 8.8599(19)
_cell_length_b 9.647(2)
_cell_length_c 11.620(3)
_cell_measurement_temperature 296(2)
_cell_volume 923.4(4)
_computing_cell_refinement 'Bruker SMART'
_computing_data_collection 'Bruker SMART'
_computing_data_reduction 'Bruker SAINT'
_computing_molecular_graphics 'Bruker SHELXTL'
_computing_publication_material 'Bruker SHELXTL'
_computing_structure_refinement 'SHELXL-97 (Sheldrick, 1997)'
_computing_structure_solution 'SHELXS-97 (Sheldrick, 1990)'
_diffrn_ambient_temperature 296(2)
_diffrn_measured_fraction_theta_full 0.976
_diffrn_measured_fraction_theta_max 0.976
_diffrn_measurement_device_type 'CCD area detector'
_diffrn_measurement_method 'phi and omega scans'
_diffrn_radiation_monochromator graphite
_diffrn_radiation_source 'fine-focus sealed tube'
_diffrn_radiation_type MoK\a
_diffrn_radiation_wavelength 0.71073
_diffrn_reflns_av_R_equivalents 0.0234
_diffrn_reflns_av_sigmaI/netI 0.0720
_diffrn_reflns_limit_h_max 9
_diffrn_reflns_limit_h_min -10
_diffrn_reflns_limit_k_max 10
_diffrn_reflns_limit_k_min -11
_diffrn_reflns_limit_l_max 9
_diffrn_reflns_limit_l_min -13
_diffrn_reflns_number 4689
_diffrn_reflns_theta_full 25.20
_diffrn_reflns_theta_max 25.20
_diffrn_reflns_theta_min 1.77
_exptl_absorpt_coefficient_mu 1.334
_exptl_absorpt_correction_T_max 0.8510
_exptl_absorpt_correction_T_min 0.7081
_exptl_absorpt_correction_type multi-scan
_exptl_absorpt_process_details sadabs
_exptl_crystal_colour yellow
_exptl_crystal_density_diffrn 1.794
_exptl_crystal_density_method 'not measured'
_exptl_crystal_description block
_exptl_crystal_F_000 496
_exptl_crystal_size_max 0.28
_exptl_crystal_size_mid 0.21
_exptl_crystal_size_min 0.13
_refine_diff_density_max 1.228
_refine_diff_density_min -1.120
_refine_diff_density_rms 0.322
_refine_ls_extinction_coef 0.012(2)
_refine_ls_extinction_expression Fc^*^=kFc[1+0.001xFc^2^\l^3^/sin(2\q)]^-1/4^
_refine_ls_extinction_method SHELXL
_refine_ls_goodness_of_fit_ref 1.058
_refine_ls_hydrogen_treatment constr
_refine_ls_matrix_type full
_refine_ls_number_parameters 249
_refine_ls_number_reflns 3250
_refine_ls_number_restraints 0
_refine_ls_restrained_S_all 1.058
_refine_ls_R_factor_all 0.0737
_refine_ls_R_factor_gt 0.0494
_refine_ls_shift/su_max 0.000
_refine_ls_shift/su_mean 0.000
_refine_ls_structure_factor_coef Fsqd
_refine_ls_weighting_details 'calc w=1/[\s^2^(Fo^2^)+(0.1095P)^2^+0.0000P] where P=(Fo^2^+2Fc^2^)/3'
_refine_ls_weighting_scheme calc
_refine_ls_wR_factor_gt 0.1274
_refine_ls_wR_factor_ref 0.1721
_reflns_number_gt 2354
_reflns_number_total 3250
_reflns_threshold_expression >2sigma(I)
_cod_data_source_file b919381m.txt
_cod_data_source_block xb2693m
_cod_depositor_comments
;
The following automatic conversions were performed:

'_symmetry_cell_setting' value 'Triclinic' changed to 'triclinic'
according to /home/saulius/struct/CIF-dictionaries/cif_core.dic
dictionary named 'cif_core.dic' version 2.4.2 from 2011-04-26.

Automatic conversion script
Id: cif_fix_values 1891 2012-01-12 08:04:46Z andrius 
;
_cod_original_sg_symbol_H-M P-1
_cod_database_code 7212084

loop_
_symmetry_equiv_pos_as_xyz
'x, y, z'
'-x, -y, -z'

loop_
_atom_site_label
_atom_site_type_symbol
_atom_site_fract_x
_atom_site_fract_y
_atom_site_fract_z
_atom_site_U_iso_or_equiv
_atom_site_adp_type
_atom_site_occupancy
_atom_site_symmetry_multiplicity
_atom_site_calc_flag
_atom_site_refinement_flags
Cd1 Cd 0.11166(6) 0.10333(6) -0.10792(5) 0.0313(3) Uani 1 1 d .
S1 S 0.0515(3) 0.6351(2) 0.39047(19) 0.0381(5) Uani 1 1 d .
N1 N 0.1185(7) 0.2290(7) 0.0546(6) 0.0351(16) Uani 1 1 d .
N2 N 0.2986(9) 0.4054(8) 0.3942(8) 0.056(2) Uani 1 1 d .
N3 N 0.3014(8) 0.4958(8) 0.4801(8) 0.054(2) Uani 1 1 d .
N4 N 0.1305(8) 0.9420(7) 0.7453(6) 0.0377(17) Uani 1 1 d .
O1 O 0.2428(6) 0.2394(7) -0.2300(6) 0.0491(16) Uani 1 1 d .
O2 O 0.4087(7) 0.0532(7) -0.1504(6) 0.0477(16) Uani 1 1 d .
O3 O 0.8529(7) 0.2687(8) -0.1412(6) 0.061(2) Uani 1 1 d .
O4 O 0.8387(7) 0.1019(7) -0.0147(6) 0.0533(16) Uiso 1 1 d .
C1 C 0.0011(10) 0.3597(9) 0.0975(8) 0.042(2) Uani 1 1 d .
H1 H -0.0928 0.3954 0.0636 0.050 Uiso 1 1 calc R
C2 C 0.0165(10) 0.4364(9) 0.1847(7) 0.038(2) Uani 1 1 d .
H2 H -0.0638 0.5250 0.2092 0.046 Uiso 1 1 calc R
C3 C 0.1548(9) 0.3824(9) 0.2395(7) 0.0344(19) Uani 1 1 d .
C4 C 0.2678(9) 0.2544(9) 0.2021(8) 0.0363(19) Uani 1 1 d .
H4 H 0.3597 0.2159 0.2379 0.044 Uiso 1 1 calc R
C5 C 0.2478(9) 0.1802(8) 0.1106(8) 0.040(2) Uani 1 1 d .
H5 H 0.3279 0.0914 0.0861 0.049 Uiso 1 1 calc R
C6 C 0.1759(9) 0.4643(9) 0.3402(8) 0.038(2) Uani 1 1 d .
C7 C 0.1805(10) 0.6216(9) 0.4903(8) 0.040(2) Uani 1 1 d .
C8 C 0.1633(9) 0.7304(9) 0.5746(7) 0.0351(19) Uani 1 1 d .
C9 C 0.2889(10) 0.7197(11) 0.6365(9) 0.054(3) Uani 1 1 d .
H9 H 0.3862 0.6416 0.6235 0.065 Uiso 1 1 calc R
C10 C 0.2644(11) 0.8298(10) 0.7189(8) 0.050(3) Uani 1 1 d .
H10 H 0.3502 0.8229 0.7582 0.060 Uiso 1 1 calc R
C11 C 0.0113(9) 0.9533(9) 0.6831(7) 0.0360(19) Uani 1 1 d .
H11 H -0.0827 1.0348 0.6971 0.043 Uiso 1 1 calc R
C12 C 0.0190(10) 0.8545(8) 0.6020(8) 0.041(2) Uani 1 1 d .
H12 H -0.0694 0.8670 0.5639 0.049 Uiso 1 1 calc R
C13 C 0.3832(9) 0.1671(9) -0.2071(7) 0.0328(18) Uani 1 1 d .
C14 C 0.5138(10) 0.2334(11) -0.2502(8) 0.054(3) Uani 1 1 d .
H14A H 0.4923 0.2845 -0.3226 0.064 Uiso 1 1 calc R
H14B H 0.6184 0.1559 -0.2649 0.064 Uiso 1 1 calc R
C15 C 0.5173(11) 0.3439(10) -0.1564(11) 0.064(3) Uani 1 1 d .
H15A H 0.5785 0.4047 -0.1932 0.077 Uiso 1 1 calc R
H15B H 0.4070 0.4082 -0.1316 0.077 Uiso 1 1 calc R
C16 C 0.5889(10) 0.2762(10) -0.0494(9) 0.050(2) Uani 1 1 d .
H16A H 0.5562 0.3510 0.0115 0.059 Uiso 1 1 calc R
H16B H 0.5450 0.1993 -0.0215 0.059 Uiso 1 1 calc R
C17 C 0.7702(9) 0.2122(8) -0.0705(8) 0.038(2) Uani 1 1 d .
O5 O 0.3369(13) 0.1039(13) 0.5096(10) 0.136(4) Uani 1 1 d .

loop_
_atom_site_aniso_label
_atom_site_aniso_U_11
_atom_site_aniso_U_22
_atom_site_aniso_U_33
_atom_site_aniso_U_23
_atom_site_aniso_U_13
_atom_site_aniso_U_12
Cd1 0.0333(4) 0.0323(4) 0.0303(4) -0.0056(2) -0.0073(2) -0.0118(2)
S1 0.0480(12) 0.0342(10) 0.0309(13) -0.0080(9) -0.0116(10) -0.0088(9)
N1 0.037(4) 0.033(3) 0.037(5) -0.010(3) -0.005(3) -0.012(3)
N2 0.049(4) 0.054(5) 0.061(6) -0.033(4) -0.020(4) -0.005(4)
N3 0.041(4) 0.049(4) 0.068(6) -0.029(4) -0.023(4) -0.001(3)
N4 0.037(4) 0.041(4) 0.038(5) -0.012(3) -0.008(3) -0.015(3)
O1 0.031(3) 0.056(4) 0.063(5) 0.015(3) -0.016(3) -0.017(3)
O2 0.041(3) 0.050(4) 0.052(5) 0.001(3) -0.013(3) -0.014(3)
O3 0.028(3) 0.088(5) 0.069(5) 0.041(4) -0.017(3) -0.023(3)
C1 0.041(4) 0.034(4) 0.052(6) -0.002(4) -0.018(4) -0.010(4)
C2 0.043(5) 0.038(4) 0.035(6) 0.001(4) -0.016(4) -0.011(4)
C3 0.039(4) 0.039(4) 0.035(5) 0.009(4) -0.015(4) -0.022(4)
C4 0.025(4) 0.045(5) 0.040(6) 0.004(4) -0.012(4) -0.010(3)
C5 0.032(4) 0.024(4) 0.065(7) -0.008(4) -0.016(4) -0.006(3)
C6 0.037(4) 0.035(4) 0.044(6) -0.006(4) -0.009(4) -0.013(4)
C7 0.043(5) 0.040(5) 0.047(6) -0.003(4) -0.012(4) -0.022(4)
C8 0.033(4) 0.045(5) 0.028(5) -0.004(4) -0.001(4) -0.015(4)
C9 0.034(4) 0.058(6) 0.066(8) -0.022(5) -0.021(5) -0.002(4)
C10 0.050(5) 0.052(5) 0.041(6) -0.039(5) -0.005(4) -0.005(4)
C11 0.033(4) 0.044(5) 0.030(5) -0.003(4) -0.011(4) -0.008(3)
C12 0.044(5) 0.035(4) 0.048(6) 0.002(4) -0.019(4) -0.016(4)
C13 0.028(4) 0.035(4) 0.031(5) -0.012(4) -0.004(4) -0.004(3)
C14 0.039(5) 0.085(7) 0.038(6) 0.005(5) -0.007(4) -0.023(5)
C15 0.039(5) 0.038(5) 0.121(11) -0.002(6) -0.021(6) -0.017(4)
C16 0.037(4) 0.050(5) 0.062(7) -0.016(5) -0.001(4) -0.016(4)
C17 0.039(4) 0.035(4) 0.043(6) 0.001(4) -0.019(4) -0.011(4)
O5 0.123(9) 0.145(10) 0.146(12) 0.040(8) -0.070(8) -0.035(7)

loop_
_atom_type_symbol
_atom_type_description
_atom_type_scat_dispersion_real
_atom_type_scat_dispersion_imag
_atom_type_scat_source
C C 0.0033 0.0016 'International Tables Vol C Tables 4.2.6.8 and 6.1.1.4'
Cd Cd -0.8075 1.2024 'International Tables Vol C Tables 4.2.6.8 and 6.1.1.4'
N N 0.0061 0.0033 'International Tables Vol C Tables 4.2.6.8 and 6.1.1.4'
O O 0.0106 0.0060 'International Tables Vol C Tables 4.2.6.8 and 6.1.1.4'
S S 0.1246 0.1234 'International Tables Vol C Tables 4.2.6.8 and 6.1.1.4'
H H 0.0000 0.0000 'International Tables Vol C Tables 4.2.6.8 and 6.1.1.4'

loop_
_geom_angle_atom_site_label_1
_geom_angle_atom_site_label_2
_geom_angle_atom_site_label_3
_geom_angle
_geom_angle_site_symmetry_1
_geom_angle_site_symmetry_3
N1 Cd1 N4 170.1(2) . 1_544
N1 Cd1 O1 91.6(2) . .
N4 Cd1 O1 93.4(2) 1_544 .
N1 Cd1 O4 84.5(2) . 2_655
N4 Cd1 O4 86.3(2) 1_544 2_655
O1 Cd1 O4 142.2(2) . 2_655
N1 Cd1 O3 94.3(2) . 1_455
N4 Cd1 O3 94.1(3) 1_544 1_455
O1 Cd1 O3 90.9(2) . 1_455
O4 Cd1 O3 126.9(2) 2_655 1_455
N1 Cd1 O2 85.8(2) . .
N4 Cd1 O2 90.3(2) 1_544 .
O1 Cd1 O2 53.8(2) . .
O4 Cd1 O2 88.4(2) 2_655 .
O3 Cd1 O2 144.6(2) 1_455 .
N1 Cd1 O4 87.6(2) . 1_455
N4 Cd1 O4 93.5(2) 1_544 1_455
O1 Cd1 O4 142.9(2) . 1_455
O4 Cd1 O4 74.6(2) 2_655 1_455
O3 Cd1 O4 52.3(2) 1_455 1_455
O2 Cd1 O4 162.3(2) . 1_455
C6 S1 C7 87.4(4) . .
C5 N1 C1 115.4(7) . .
C5 N1 Cd1 119.6(5) . .
C1 N1 Cd1 124.9(5) . .
C6 N2 N3 111.6(7) . .
C7 N3 N2 114.1(7) . .
C10 N4 C11 116.0(7) . .
C10 N4 Cd1 119.6(5) . 1_566
C11 N4 Cd1 124.4(5) . 1_566
C13 O1 Cd1 94.9(5) . .
C13 O2 Cd1 88.9(5) . .
C17 O3 Cd1 96.4(5) . 1_655
C17 O4 Cd1 163.1(6) . 2_655
C17 O4 Cd1 91.4(5) . 1_655
Cd1 O4 Cd1 105.4(2) 2_655 1_655
C2 C1 N1 123.2(7) . .
C2 C1 H1 118.4 . .
N1 C1 H1 118.4 . .
C1 C2 C3 119.4(8) . .
C1 C2 H2 120.3 . .
C3 C2 H2 120.3 . .
C4 C3 C2 118.7(8) . .
C4 C3 C6 120.1(7) . .
C2 C3 C6 121.2(7) . .
C3 C4 C5 119.8(7) . .
C3 C4 H4 120.1 . .
C5 C4 H4 120.1 . .
N1 C5 C4 123.4(7) . .
N1 C5 H5 118.3 . .
C4 C5 H5 118.3 . .
N2 C6 C3 119.4(7) . .
N2 C6 S1 115.0(6) . .
C3 C6 S1 125.7(6) . .
N3 C7 C8 122.3(8) . .
N3 C7 S1 112.0(6) . .
C8 C7 S1 125.8(6) . .
C9 C8 C7 120.7(8) . .
C9 C8 C12 116.2(7) . .
C7 C8 C12 123.1(7) . .
C8 C9 C10 118.0(8) . .
C8 C9 H9 121.0 . .
C10 C9 H9 121.0 . .
N4 C10 C9 125.5(8) . .
N4 C10 H10 117.3 . .
C9 C10 H10 117.3 . .
N4 C11 C12 124.4(7) . .
N4 C11 H11 117.8 . .
C12 C11 H11 117.8 . .
C11 C12 C8 119.8(7) . .
C11 C12 H12 120.1 . .
C8 C12 H12 120.1 . .
O2 C13 O1 121.6(7) . .
O2 C13 C14 122.8(7) . .
O1 C13 C14 115.5(8) . .
C13 C14 C15 109.7(8) . .
C13 C14 H14A 109.7 . .
C15 C14 H14A 109.7 . .
C13 C14 H14B 109.7 . .
C15 C14 H14B 109.7 . .
H14A C14 H14B 108.2 . .
C16 C15 C14 116.1(8) . .
C16 C15 H15A 108.3 . .
C14 C15 H15A 108.3 . .
C16 C15 H15B 108.3 . .
C14 C15 H15B 108.3 . .
H15A C15 H15B 107.4 . .
C17 C16 C15 113.4(8) . .
C17 C16 H16A 108.9 . .
C15 C16 H16A 108.9 . .
C17 C16 H16B 108.9 . .
C15 C16 H16B 108.9 . .
H16A C16 H16B 107.7 . .
O3 C17 O4 119.8(7) . .
O3 C17 C16 121.1(8) . .
O4 C17 C16 119.0(8) . .

loop_
_geom_bond_atom_site_label_1
_geom_bond_atom_site_label_2
_geom_bond_distance
_geom_bond_site_symmetry_2
Cd1 N1 2.306(6) .
Cd1 N4 2.306(6) 1_544
Cd1 O1 2.331(6) .
Cd1 O4 2.348(7) 2_655
Cd1 O3 2.391(6) 1_455
Cd1 O2 2.481(6) .
Cd1 O4 2.493(6) 1_455
S1 C6 1.711(8) .
S1 C7 1.724(8) .
N1 C5 1.344(10) .
N1 C1 1.388(10) .
N2 C6 1.291(11) .
N2 N3 1.362(10) .
N3 C7 1.316(10) .
N4 C10 1.312(11) .
N4 C11 1.344(10) .
N4 Cd1 2.306(6) 1_566
O1 C13 1.269(9) .
O2 C13 1.229(10) .
O3 C17 1.244(10) .
O3 Cd1 2.391(6) 1_655
O4 C17 1.247(10) .
O4 Cd1 2.348(7) 2_655
O4 Cd1 2.493(6) 1_655
C1 C2 1.329(11) .
C1 H1 0.9300 .
C2 C3 1.402(11) .
C2 H2 0.9300 .
C3 C4 1.338(11) .
C3 C6 1.509(11) .
C4 C5 1.372(11) .
C4 H4 0.9300 .
C5 H5 0.9300 .
C7 C8 1.420(11) .
C8 C9 1.391(12) .
C8 C12 1.429(11) .
C9 C10 1.399(12) .
C9 H9 0.9300 .
C10 H10 0.9300 .
C11 C12 1.347(11) .
C11 H11 0.9300 .
C12 H12 0.9300 .
C13 C14 1.512(11) .
C14 C15 1.567(13) .
C14 H14A 0.9700 .
C14 H14B 0.9700 .
C15 C16 1.509(14) .
C15 H15A 0.9700 .
C15 H15B 0.9700 .
C16 C17 1.497(11) .
C16 H16A 0.9700 .
C16 H16B 0.9700 .

loop_
_geom_torsion_atom_site_label_1
_geom_torsion_atom_site_label_2
_geom_torsion_atom_site_label_3
_geom_torsion_atom_site_label_4
_geom_torsion
_geom_torsion_site_symmetry_1
N4 Cd1 N1 C5 32.0(16) 1_544
O1 Cd1 N1 C5 -88.3(6) .
O4 Cd1 N1 C5 54.1(6) 2_655
O3 Cd1 N1 C5 -179.2(6) 1_455
O2 Cd1 N1 C5 -34.7(6) .
O4 Cd1 N1 C5 128.8(6) 1_455
N4 Cd1 N1 C1 -152.0(12) 1_544
O1 Cd1 N1 C1 87.8(7) .
O4 Cd1 N1 C1 -129.9(7) 2_655
O3 Cd1 N1 C1 -3.2(7) 1_455
O2 Cd1 N1 C1 141.3(7) .
O4 Cd1 N1 C1 -55.1(7) 1_455
C6 N2 N3 C7 0.3(13) .
N1 Cd1 O1 C13 78.8(5) .
N4 Cd1 O1 C13 -92.6(5) 1_544
O4 Cd1 O1 C13 -4.4(7) 2_655
O3 Cd1 O1 C13 173.2(5) 1_455
O2 Cd1 O1 C13 -4.8(4) .
O4 Cd1 O1 C13 167.0(4) 1_455
N1 Cd1 O2 C13 -90.2(5) .
N4 Cd1 O2 C13 98.9(5) 1_544
O1 Cd1 O2 C13 4.9(5) .
O4 Cd1 O2 C13 -174.9(5) 2_655
O3 Cd1 O2 C13 1.3(7) 1_455
O4 Cd1 O2 C13 -158.6(6) 1_455
C5 N1 C1 C2 2.8(13) .
Cd1 N1 C1 C2 -173.4(7) .
N1 C1 C2 C3 -1.9(14) .
C1 C2 C3 C4 -0.1(13) .
C1 C2 C3 C6 -178.9(8) .
C2 C3 C4 C5 1.0(13) .
C6 C3 C4 C5 179.8(8) .
C1 N1 C5 C4 -1.8(13) .
Cd1 N1 C5 C4 174.6(7) .
C3 C4 C5 N1 0.0(14) .
N3 N2 C6 C3 178.2(8) .
N3 N2 C6 S1 -0.6(12) .
C4 C3 C6 N2 -4.2(13) .
C2 C3 C6 N2 174.6(9) .
C4 C3 C6 S1 174.4(7) .
C2 C3 C6 S1 -6.8(12) .
C7 S1 C6 N2 0.6(8) .
C7 S1 C6 C3 -178.1(8) .
N2 N3 C7 C8 -179.7(9) .
N2 N3 C7 S1 0.2(11) .
C6 S1 C7 N3 -0.4(8) .
C6 S1 C7 C8 179.4(8) .
N3 C7 C8 C9 11.4(14) .
S1 C7 C8 C9 -168.4(8) .
N3 C7 C8 C12 -167.9(9) .
S1 C7 C8 C12 12.3(13) .
C7 C8 C9 C10 -179.6(9) .
C12 C8 C9 C10 -0.3(14) .
C11 N4 C10 C9 -3.2(15) .
Cd1 N4 C10 C9 176.4(8) 1_566
C8 C9 C10 N4 1.7(17) .
C10 N4 C11 C12 3.5(14) .
Cd1 N4 C11 C12 -176.1(7) 1_566
N4 C11 C12 C8 -2.3(14) .
C9 C8 C12 C11 0.6(13) .
C7 C8 C12 C11 179.9(9) .
Cd1 O2 C13 O1 -8.5(8) .
Cd1 O2 C13 C14 169.2(7) .
Cd1 O1 C13 O2 9.1(8) .
Cd1 O1 C13 C14 -168.7(6) .
O2 C13 C14 C15 -90.2(10) .
O1 C13 C14 C15 87.7(10) .
C13 C14 C15 C16 73.8(10) .
C14 C15 C16 C17 75.6(10) .
Cd1 O3 C17 O4 -1.1(9) 1_655
Cd1 O3 C17 C16 177.7(7) 1_655
Cd1 O4 C17 O3 -173.3(16) 2_655
Cd1 O4 C17 O3 1.1(9) 1_655
Cd1 O4 C17 C16 8(3) 2_655
Cd1 O4 C17 C16 -177.7(7) 1_655
C15 C16 C17 O3 33.6(12) .
C15 C16 C17 O4 -147.6(8) .
